data_9017714
loop_
_publ_author_name
'Hawthorne, F. C.'
'Wise, M. A.'
'Cerny, P.'
'Abdu, Y. A.'
'Ball, N. A.'
'Pieczka, A.'
'Wlodek, A.'

_publ_section_title
;
 Beusite-(Ca), ideally CaMn22+(PO4)2, a new graftonite-group mineral from the Yellowknife
 pegmatite field, Northwest Territories, Canada: Description and crystal structure
;
_journal_name_full 'Mineralogical Magazine'
_journal_page_first 1323
_journal_page_last 1332
_journal_volume 82
_journal_year 2018
_chemical_compound_source 'Yellowknife pegmatite field, Northwest Territories, Canada'
_chemical_formula_sum 'Ca0.94 Fe0.92 Mn1.14 O8 P2'
_chemical_name_mineral Beusite-(Ca)
_space_group_IT_number 14
_space_group_name_Hall '-P 2ybc'
_space_group_name_H-M_alt 'P 1 21/c 1'
_symmetry_space_group_name_H-M 'P 1 21/c 1'
_cell_angle_alpha 90
_cell_angle_beta 99.23
_cell_angle_gamma 90
_cell_length_a 8.799
_cell_length_b 11.724
_cell_length_c 6.170
_cell_formula_units_Z 4
_cell_volume 628.253
_database_code_amcsd 0020882
_exptl_crystal_density_diffrn 3.612
_cod_data_source_file inputs/fixed/downloads/18/18621.cif
_cod_data_source_block 18621
_cod_original_formula_sum 'Ca.94 Mn1.14 Fe.92 P2 O8'
_cod_database_code 9017714

loop_
_space_group_symop_operation_xyz
x,y,z
x,1/2-y,1/2+z
-x,1/2+y,1/2-z
-x,-y,-z

loop_
_atom_site_aniso_label
_atom_site_aniso_U_11
_atom_site_aniso_U_22
_atom_site_aniso_U_33
_atom_site_aniso_U_12
_atom_site_aniso_U_13
_atom_site_aniso_U_23
CaM1 0.01427 0.01039 0.01330 0.00011 0.00017 -0.00136
Mn2+M1 0.01427 0.01039 0.01330 0.00011 0.00017 -0.00136
Fe2+M2 0.01367 0.02039 0.00700 0.00437 0.00153 0.00024
Mn2+M2 0.01367 0.02039 0.00700 0.00437 0.00153 0.00024
Fe2+M3 0.01322 0.01207 0.01001 0.00250 0.00141 0.00025
Mn2+M3 0.01322 0.01207 0.01001 0.00250 0.00141 0.00025
P1 0.00773 0.00825 0.00829 -0.00055 0.00169 -0.00009
P2 0.00756 0.00931 0.00675 0.00054 0.00175 0.00004
O1 0.01690 0.01150 0.01000 0.00050 0.00190 -0.00240
O2 0.01130 0.01430 0.01190 0.00480 0.00360 0.00130
O3 0.01070 0.01690 0.01510 0.00370 0.00430 -0.00050
O4 0.01230 0.01500 0.00850 -0.00170 0.00430 0.00040
O5 0.01680 0.01570 0.01170 -0.00920 0.00370 -0.00070
O6 0.00910 0.01770 0.00740 -0.00010 0.00040 -0.00030
O7 0.01640 0.01170 0.01130 0.00060 0.00070 0.00320
O8 0.01080 0.00950 0.01290 -0.00100 0.00140 0.00000

loop_
_atom_site_label
_atom_site_fract_x
_atom_site_fract_y
_atom_site_fract_z
_atom_site_occupancy
_atom_site_U_iso_or_equiv
CaM1 0.94894 0.12351 0.82833 0.94000 0.01288
Mn2+M1 0.94894 0.12351 0.82833 0.06000 0.01288
Fe2+M2 0.71246 0.07833 0.32707 0.79000 0.01370
Mn2+M2 0.71246 0.07833 0.32707 0.21000 0.01370
Fe2+M3 0.35905 0.19028 0.13246 0.13000 0.01182
Mn2+M3 0.35905 0.19028 0.13246 0.87000 0.01182
P1 0.09269 0.13378 0.39637 1.00000 0.00804
P2 0.60018 0.08968 0.80755 1.00000 0.00780
O1 0.08211 0.07072 0.17752 1.00000 0.01284
O2 0.47152 0.17524 0.83172 1.00000 0.01230
O3 0.93707 0.18677 0.42698 1.00000 0.01399
O4 0.68584 0.12832 0.62280 1.00000 0.01166
O5 0.20745 0.23269 0.38288 1.00000 0.01460
O6 0.72454 0.09121 0.01365 1.00000 0.01148
O7 0.14462 0.05912 0.59685 1.00000 0.01334
O8 0.53394 -0.03234 0.76444 1.00000 0.01110

loop_
_cod_related_entry_id
_cod_related_entry_database
_cod_related_entry_code
1 AMCSD 0020882
